data_9014012
loop_
_publ_author_name
'Averbuch-Pouchot M'

_publ_section_title
;
 Crystal Chemistry of Some Addition Compounds of Alkali Iodates with
 Telluric Acid
 _cod_database_code 1008208
;
_journal_name_full 'Journal of Solid State Chemistry'
_journal_page_first 368
_journal_page_last 378
_journal_paper_doi 10.1016/S0022-4596(83)80015-2
_journal_volume 49
_journal_year 1983
_chemical_formula_sum 'I2 K2 O12 Te'
_space_group_IT_number 148
_symmetry_space_group_name_Hall '-R 3'
_symmetry_space_group_name_H-M 'R -3 :H'
_cell_angle_alpha 90
_cell_angle_beta 90
_cell_angle_gamma 120
_cell_length_a 6.482
_cell_length_b 6.482
_cell_length_c 25.664
_cell_formula_units_Z 3
_cell_volume 933.841
_database_code_amcsd 0016144
_exptl_crystal_density_diffrn 3.476
_cod_duplicate_entry 1008208
_cod_original_sg_symbol_H-M 'R -3'
_cod_original_formula_sum 'Te I2 K2 O12'
_cod_database_code 9014012
_amcsd_formula_title 'H6 I2 K2 O12 Te'

loop_
_space_group_symop_operation_xyz
x,y,z
2/3+x,1/3+y,1/3+z
1/3+x,2/3+y,2/3+z
y,-x+y,-z
2/3+y,1/3-x+y,1/3-z
1/3+y,2/3-x+y,2/3-z
-x+y,-x,z
2/3-x+y,1/3-x,1/3+z
1/3-x+y,2/3-x,2/3+z
-x,-y,-z
2/3-x,1/3-y,1/3-z
1/3-x,2/3-y,2/3-z
-y,x-y,z
2/3-y,1/3+x-y,1/3+z
1/3-y,2/3+x-y,2/3+z
x-y,x,-z
2/3+x-y,1/3+x,1/3-z
1/3+x-y,2/3+x,2/3-z

loop_
_atom_site_label
_atom_site_fract_x
_atom_site_fract_y
_atom_site_fract_z
_atom_site_attached_hydrogens
Te1 0.00000 0.00000 0.00000 0
I1 0.00000 0.00000 0.17835 0
K1 0.00000 0.00000 0.40470 0
O1 0.25500 0.02190 0.04130 1
O2 0.24440 -0.00480 0.21100 0

loop_
_cod_related_entry_id
_cod_related_entry_database
_cod_related_entry_code
1 AMCSD 0016144
